data_1502521
loop_
_publ_author_name
'Guo, Shengmei'
'Xie, Yinjun'
'Hu, Xinquan'
'Huang, Hanmin'

_publ_section_title
;
 Highly diastereo- and enantioselective tandem reaction toward
 functionalized pyrrolidines with multiple stereocenters.
;
_journal_issue 20
_journal_name_full 'Organic letters'
_journal_page_first 5596
_journal_page_last 5599
_journal_paper_doi 10.1021/ol2023196
_journal_volume 13
_journal_year 2011
_chemical_absolute_configuration none
_chemical_formula_sum 'C21 H24 N2 O4'
_chemical_formula_weight 368.42
_chemical_name_systematic
; 
 ? 
;
_space_group_IT_number 146
_symmetry_cell_setting rhombohedral
_symmetry_space_group_name_Hall 'R 3'
_symmetry_space_group_name_H-M 'R 3 :H'
_atom_sites_solution_hydrogens geom
_atom_sites_solution_primary direct
_atom_sites_solution_secondary difmap
_audit_creation_method SHELXL-97
_cell_angle_alpha 90.00
_cell_angle_beta 90.00
_cell_angle_gamma 120.00
_cell_formula_units_Z 9
_cell_length_a 19.502(9)
_cell_length_b 19.502(9)
_cell_length_c 13.648(13)
_cell_measurement_reflns_used 618
_cell_measurement_temperature 296(2)
_cell_measurement_theta_max 17.55
_cell_measurement_theta_min 2.84
_cell_volume 4495(5)
_computing_cell_refinement 'Bruker SAINT'
_computing_data_collection 'Bruker APEX2'
_computing_data_reduction 'Bruker SAINT'
_computing_molecular_graphics 'Bruker SHELXTL'
_computing_publication_material 'Bruker SHELXTL'
_computing_structure_refinement 'SHELXL-97 (Sheldrick, 2008)'
_computing_structure_solution 'SHELXS-97 (Sheldrick, 2008)'
_diffrn_ambient_temperature 296(2)
_diffrn_measured_fraction_theta_full 0.998
_diffrn_measured_fraction_theta_max 0.998
_diffrn_measurement_device_type 'Bruker APEX-II CCD'
_diffrn_measurement_method '\f and \w scans'
_diffrn_radiation_monochromator graphite
_diffrn_radiation_source 'fine-focus sealed tube'
_diffrn_radiation_type MoK\a
_diffrn_radiation_wavelength 0.71073
_diffrn_reflns_av_R_equivalents 0.0526
_diffrn_reflns_av_sigmaI/netI 0.1174
_diffrn_reflns_limit_h_max 23
_diffrn_reflns_limit_h_min -6
_diffrn_reflns_limit_k_max 18
_diffrn_reflns_limit_k_min -23
_diffrn_reflns_limit_l_max 14
_diffrn_reflns_limit_l_min -16
_diffrn_reflns_number 5443
_diffrn_reflns_theta_full 25.48
_diffrn_reflns_theta_max 25.48
_diffrn_reflns_theta_min 2.09
_exptl_absorpt_coefficient_mu 0.085
_exptl_absorpt_correction_T_max 0.9840
_exptl_absorpt_correction_T_min 0.9790
_exptl_absorpt_correction_type multi-scan
_exptl_absorpt_process_details SADABS
_exptl_crystal_colour colorless
_exptl_crystal_density_diffrn 1.225
_exptl_crystal_density_method 'not measured'
_exptl_crystal_description block
_exptl_crystal_F_000 1764
_exptl_crystal_size_max 0.25
_exptl_crystal_size_mid 0.23
_exptl_crystal_size_min 0.19
_refine_diff_density_max 0.280
_refine_diff_density_min -0.150
_refine_diff_density_rms 0.038
_refine_ls_abs_structure_details 'Flack H D (1983), Acta Cryst. A39, 876-881'
_refine_ls_abs_structure_Flack 4(2)
_refine_ls_extinction_coef 0.0021(2)
_refine_ls_extinction_expression Fc^*^=kFc[1+0.001xFc^2^\l^3^/sin(2\q)]^-1/4^
_refine_ls_extinction_method SHELXL
_refine_ls_goodness_of_fit_ref 0.969
_refine_ls_hydrogen_treatment constr
_refine_ls_matrix_type full
_refine_ls_number_parameters 247
_refine_ls_number_reflns 3456
_refine_ls_number_restraints 31
_refine_ls_restrained_S_all 0.982
_refine_ls_R_factor_all 0.1515
_refine_ls_R_factor_gt 0.0634
_refine_ls_shift/su_max 0.000
_refine_ls_shift/su_mean 0.000
_refine_ls_structure_factor_coef Fsqd
_refine_ls_weighting_details 'calc w=1/[\s^2^(Fo^2^)+(0.0400P)^2^+0.2711P] where P=(Fo^2^+2Fc^2^)/3'
_refine_ls_weighting_scheme calc
_refine_ls_wR_factor_gt 0.1149
_refine_ls_wR_factor_ref 0.1407
_reflns_number_gt 1494
_reflns_number_total 3456
_reflns_threshold_expression >2sigma(I)
_cod_data_source_file ol2023196_si_001.cif
_cod_data_source_block r3
_cod_depositor_comments
;
The following automatic conversions were performed:

'_symmetry_cell_setting' value 'Rhombohedral' changed to
'rhombohedral' according to
/home/saulius/struct/CIF-dictionaries/cif_core.dic dictionary named
'cif_core.dic' version 2.4.1 from 2010-06-29.

Automatic conversion script
Id: cif_fix_values 1715 2011-07-08 13:25:40Z adriana 
;
_cod_original_sg_symbol_H-M R3
_cod_database_code 1502521

loop_
_symmetry_equiv_pos_as_xyz
'x, y, z'
'-y, x-y, z'
'-x+y, -x, z'
'x+2/3, y+1/3, z+1/3'
'-y+2/3, x-y+1/3, z+1/3'
'-x+y+2/3, -x+1/3, z+1/3'
'x+1/3, y+2/3, z+2/3'
'-y+1/3, x-y+2/3, z+2/3'
'-x+y+1/3, -x+2/3, z+2/3'

loop_
_atom_site_label
_atom_site_type_symbol
_atom_site_fract_x
_atom_site_fract_y
_atom_site_fract_z
_atom_site_U_iso_or_equiv
_atom_site_adp_type
_atom_site_occupancy
_atom_site_symmetry_multiplicity
_atom_site_calc_flag
_atom_site_refinement_flags
C1 C 0.5254(3) 0.0606(3) 1.0936(4) 0.0627(16) Uani 1 1 d .
H1 H 0.5174 0.0098 1.0856 0.075 Uiso 1 1 calc R
C2 C 0.4932(4) 0.0772(4) 1.1721(5) 0.0783(19) Uani 1 1 d .
H2 H 0.4648 0.0378 1.2180 0.094 Uiso 1 1 calc R
C3 C 0.5018(4) 0.1498(5) 1.1847(5) 0.078(2) Uani 1 1 d .
H3 H 0.4774 0.1595 1.2371 0.094 Uiso 1 1 calc R
C4 C 0.5469(4) 0.2092(5) 1.1194(6) 0.083(2) Uani 1 1 d .
H4 H 0.5552 0.2601 1.1285 0.099 Uiso 1 1 calc R
C5 C 0.5797(3) 0.1917(3) 1.0396(4) 0.0586(16) Uani 1 1 d .
H5 H 0.6094 0.2312 0.9943 0.070 Uiso 1 1 calc R
C6 C 0.5697(3) 0.1182(3) 1.0261(4) 0.0481(13) Uani 1 1 d .
C7 C 0.6018(3) 0.0972(3) 0.9354(4) 0.0527(14) Uani 1 1 d .
H7 H 0.6344 0.1461 0.8985 0.063 Uiso 1 1 calc R
C8 C 0.5313(3) 0.0413(3) 0.8703(4) 0.0430(12) Uani 1 1 d .
H8 H 0.4968 -0.0056 0.9095 0.052 Uiso 1 1 calc R
C9 C 0.5567(4) 0.0133(3) 0.7803(4) 0.0572(15) Uani 1 1 d .
C10 C 0.5203(3) -0.0731(3) 0.7611(5) 0.0586(15) Uani 1 1 d .
C11 C 0.5184(3) -0.0974(4) 0.6656(5) 0.0756(19) Uani 1 1 d .
H11 H 0.5386 -0.0595 0.6162 0.091 Uiso 1 1 calc R
C12 C 0.4880(5) -0.1746(5) 0.6418(7) 0.096(2) Uani 1 1 d .
H12 H 0.4873 -0.1896 0.5769 0.115 Uiso 1 1 calc R
C13 C 0.4591(4) -0.2292(5) 0.7130(8) 0.104(3) Uani 1 1 d .
H13 H 0.4361 -0.2825 0.6967 0.124 Uiso 1 1 calc R
C14 C 0.4628(4) -0.2082(4) 0.8086(7) 0.110(3) Uani 1 1 d .
H14 H 0.4455 -0.2468 0.8571 0.132 Uiso 1 1 calc R
C15 C 0.4928(4) -0.1280(4) 0.8347(5) 0.083(2) Uani 1 1 d .
H15 H 0.4938 -0.1131 0.8996 0.099 Uiso 1 1 calc R
C16 C 0.6541(3) 0.0621(3) 0.9625(4) 0.0656(17) Uani 1 1 d .
H16A H 0.6218 0.0118 0.9955 0.079 Uiso 1 1 calc R
H16B H 0.6744 0.0516 0.9029 0.079 Uiso 1 1 calc R
C17 C 0.7223(3) 0.1146(4) 1.0274(5) 0.092(2) Uani 1 1 d .
H17A H 0.7027 0.1222 1.0886 0.139 Uiso 1 1 calc R
H17B H 0.7540 0.1649 0.9960 0.139 Uiso 1 1 calc R
H17C H 0.7540 0.0904 1.0392 0.139 Uiso 1 1 calc R
C18 C 0.4814(3) 0.0789(3) 0.8377(3) 0.0465(13) Uani 1 1 d .
H18 H 0.4679 0.0986 0.8963 0.056 Uiso 1 1 calc R
C19 C 0.3461(3) -0.0355(3) 0.8411(5) 0.0570(15) Uani 1 1 d .
C20 C 0.2753(3) -0.0930(3) 0.7830(4) 0.0723(17) Uani 1 1 d .
H20A H 0.2285 -0.1112 0.8222 0.109 Uiso 1 1 calc R
H20B H 0.2812 -0.1372 0.7644 0.109 Uiso 1 1 calc R
H20C H 0.2709 -0.0673 0.7253 0.109 Uiso 1 1 calc R
C21 C 0.5270(3) 0.1491(3) 0.7673(4) 0.0622(16) Uani 1 1 d .
H21A H 0.5833 0.1727 0.7791 0.075 Uiso 1 1 calc R
H21B H 0.5166 0.1301 0.7003 0.075 Uiso 1 1 calc R
N1 N 0.4073(2) 0.0197(2) 0.7912(3) 0.0507(12) Uani 1 1 d .
H1A H 0.4033 0.0208 0.7285 0.061 Uiso 1 1 calc R
N2 N 0.5041(5) 0.2085(4) 0.7798(7) 0.119(3) Uani 1 1 d U
O1 O 0.6021(3) 0.0604(3) 0.7226(3) 0.0893(15) Uani 1 1 d .
O2 O 0.3497(2) -0.0393(2) 0.9314(3) 0.0722(12) Uani 1 1 d .
O3 O 0.4615(4) 0.2094(4) 0.8364(6) 0.146(3) Uani 1 1 d U
O4 O 0.5277(6) 0.2567(5) 0.7186(8) 0.279(6) Uani 1 1 d U

loop_
_atom_site_aniso_label
_atom_site_aniso_U_11
_atom_site_aniso_U_22
_atom_site_aniso_U_33
_atom_site_aniso_U_23
_atom_site_aniso_U_13
_atom_site_aniso_U_12
C1 0.069(4) 0.057(4) 0.061(4) -0.005(3) -0.001(3) 0.030(3)
C2 0.080(5) 0.097(6) 0.052(5) 0.006(4) 0.001(4) 0.040(4)
C3 0.062(4) 0.127(7) 0.061(5) -0.028(5) -0.014(4) 0.058(5)
C4 0.095(5) 0.100(6) 0.078(6) -0.038(5) -0.024(4) 0.068(5)
C5 0.067(4) 0.060(4) 0.056(4) -0.010(3) -0.014(3) 0.037(3)
C6 0.050(3) 0.052(3) 0.044(4) -0.003(3) -0.006(3) 0.028(3)
C7 0.049(3) 0.053(3) 0.060(4) 0.001(3) -0.003(3) 0.028(3)
C8 0.047(3) 0.047(3) 0.040(3) -0.002(3) 0.001(3) 0.027(3)
C9 0.067(4) 0.056(4) 0.055(4) 0.001(3) 0.009(3) 0.036(3)
C10 0.060(4) 0.069(4) 0.058(4) -0.015(4) -0.007(3) 0.040(3)
C11 0.070(4) 0.089(5) 0.084(6) -0.023(4) -0.014(4) 0.052(4)
C12 0.090(5) 0.103(6) 0.112(7) -0.052(6) -0.034(5) 0.062(5)
C13 0.098(6) 0.069(5) 0.135(9) -0.056(6) -0.006(6) 0.035(5)
C14 0.134(7) 0.054(5) 0.137(8) 0.000(5) 0.018(6) 0.044(5)
C15 0.102(5) 0.064(5) 0.085(6) -0.011(4) 0.006(4) 0.044(4)
C16 0.059(4) 0.064(4) 0.082(5) -0.008(3) -0.006(3) 0.037(3)
C17 0.065(4) 0.108(5) 0.112(6) -0.020(4) -0.030(4) 0.049(4)
C18 0.053(3) 0.056(3) 0.038(3) -0.007(3) -0.005(3) 0.033(3)
C19 0.066(4) 0.065(4) 0.050(4) -0.008(4) 0.002(4) 0.041(4)
C20 0.061(4) 0.082(4) 0.062(4) -0.012(4) 0.001(4) 0.027(3)
C21 0.063(4) 0.058(4) 0.059(4) 0.007(3) -0.004(3) 0.025(3)
N1 0.051(3) 0.054(3) 0.040(3) 0.003(2) 0.000(2) 0.022(2)
N2 0.151(7) 0.070(4) 0.156(8) 0.048(5) 0.037(5) 0.069(5)
O1 0.108(4) 0.086(3) 0.080(3) 0.006(3) 0.044(3) 0.054(3)
O2 0.071(3) 0.088(3) 0.044(3) 0.006(2) 0.012(2) 0.030(2)
O3 0.164(6) 0.120(5) 0.195(7) 0.001(5) 0.029(5) 0.100(5)
O4 0.368(12) 0.174(7) 0.376(14) 0.154(8) 0.180(10) 0.196(8)

loop_
_atom_type_symbol
_atom_type_description
_atom_type_scat_dispersion_real
_atom_type_scat_dispersion_imag
_atom_type_scat_source
C C 0.0033 0.0016 'International Tables Vol C Tables 4.2.6.8 and 6.1.1.4'
H H 0.0000 0.0000 'International Tables Vol C Tables 4.2.6.8 and 6.1.1.4'
N N 0.0061 0.0033 'International Tables Vol C Tables 4.2.6.8 and 6.1.1.4'
O O 0.0106 0.0060 'International Tables Vol C Tables 4.2.6.8 and 6.1.1.4'

loop_
_geom_angle_atom_site_label_1
_geom_angle_atom_site_label_2
_geom_angle_atom_site_label_3
_geom_angle
C2 C1 C6 120.7(6)
C2 C1 H1 119.6
C6 C1 H1 119.6
C3 C2 C1 121.3(6)
C3 C2 H2 119.4
C1 C2 H2 119.4
C2 C3 C4 119.5(7)
C2 C3 H3 120.3
C4 C3 H3 120.3
C3 C4 C5 118.7(6)
C3 C4 H4 120.7
C5 C4 H4 120.7
C6 C5 C4 121.6(6)
C6 C5 H5 119.2
C4 C5 H5 119.2
C5 C6 C1 118.1(5)
C5 C6 C7 121.9(5)
C1 C6 C7 119.8(5)
C16 C7 C6 112.1(5)
C16 C7 C8 112.4(4)
C6 C7 C8 108.3(4)
C16 C7 H7 107.9
C6 C7 H7 107.9
C8 C7 H7 107.9
C9 C8 C7 112.5(4)
C9 C8 C18 109.4(4)
C7 C8 C18 112.4(4)
C9 C8 H8 107.4
C7 C8 H8 107.4
C18 C8 H8 107.4
O1 C9 C10 120.3(5)
O1 C9 C8 120.2(5)
C10 C9 C8 119.4(5)
C15 C10 C11 119.5(6)
C15 C10 C9 122.4(6)
C11 C10 C9 118.0(6)
C12 C11 C10 122.0(8)
C12 C11 H11 119.0
C10 C11 H11 119.0
C13 C12 C11 119.0(9)
C13 C12 H12 120.5
C11 C12 H12 120.5
C12 C13 C14 121.3(8)
C12 C13 H13 119.4
C14 C13 H13 119.4
C13 C14 C15 120.3(7)
C13 C14 H14 119.8
C15 C14 H14 119.8
C10 C15 C14 117.7(7)
C10 C15 H15 121.2
C14 C15 H15 121.2
C17 C16 C7 113.6(5)
C17 C16 H16A 108.9
C7 C16 H16A 108.9
C17 C16 H16B 108.9
C7 C16 H16B 108.9
H16A C16 H16B 107.7
C16 C17 H17A 109.5
C16 C17 H17B 109.5
H17A C17 H17B 109.5
C16 C17 H17C 109.5
H17A C17 H17C 109.5
H17B C17 H17C 109.5
N1 C18 C21 109.4(4)
N1 C18 C8 110.9(4)
C21 C18 C8 112.4(4)
N1 C18 H18 108.0
C21 C18 H18 108.0
C8 C18 H18 108.0
O2 C19 N1 120.3(6)
O2 C19 C20 122.7(6)
N1 C19 C20 117.0(6)
C19 C20 H20A 109.5
C19 C20 H20B 109.5
H20A C20 H20B 109.5
C19 C20 H20C 109.5
H20A C20 H20C 109.5
H20B C20 H20C 109.5
N2 C21 C18 111.6(5)
N2 C21 H21A 109.3
C18 C21 H21A 109.3
N2 C21 H21B 109.3
C18 C21 H21B 109.3
H21A C21 H21B 108.0
C19 N1 C18 123.2(5)
C19 N1 H1A 118.4
C18 N1 H1A 118.4
O3 N2 O4 118.0(8)
O3 N2 C21 127.7(7)
O4 N2 C21 114.0(8)

loop_
_geom_bond_atom_site_label_1
_geom_bond_atom_site_label_2
_geom_bond_distance
C1 C2 1.360(7)
C1 C6 1.373(7)
C1 H1 0.9300
C2 C3 1.351(8)
C2 H2 0.9300
C3 C4 1.374(10)
C3 H3 0.9300
C4 C5 1.391(8)
C4 H4 0.9300
C5 C6 1.357(7)
C5 H5 0.9300
C6 C7 1.533(7)
C7 C16 1.531(6)
C7 C8 1.540(6)
C7 H7 0.9800
C8 C9 1.524(7)
C8 C18 1.546(6)
C8 H8 0.9800
C9 O1 1.198(6)
C9 C10 1.489(7)
C10 C15 1.366(8)
C10 C11 1.380(7)
C11 C12 1.355(9)
C11 H11 0.9300
C12 C13 1.341(10)
C12 H12 0.9300
C13 C14 1.358(10)
C13 H13 0.9300
C14 C15 1.416(8)
C14 H14 0.9300
C15 H15 0.9300
C16 C17 1.497(7)
C16 H16A 0.9700
C16 H16B 0.9700
C17 H17A 0.9600
C17 H17B 0.9600
C17 H17C 0.9600
C18 N1 1.469(6)
C18 C21 1.540(7)
C18 H18 0.9800
C19 O2 1.239(6)
C19 N1 1.328(7)
C19 C20 1.498(7)
C20 H20A 0.9600
C20 H20B 0.9600
C20 H20C 0.9600
C21 N2 1.444(8)
C21 H21A 0.9700
C21 H21B 0.9700
N1 H1A 0.8600
N2 O3 1.140(8)
N2 O4 1.167(8)
